data_7100056
loop_
_publ_author_name
'Marina Petrukhina'
'Vladimir V. Chernyshev'
'Evgeny V. Dikarev'
'Bo Li.'
'Roman V. Shpanchenko'

_publ_section_title
;
Coordination Polymers Formed in Solution and in
Solvent-Free Environment. Structural Transformation due to Interstitial
Solvent Removal Revealed by X-ray Powder Diffraction
;
_journal_name_full 'Chemical Communications'
_journal_paper_doi 10.1039/b503748d
_journal_year 2005
_chemical_formula_moiety
;
[Rh2 (O2 C C F3)4 (C6 H4 (CN)2)] (C6 H6)7/4 (C H2 Cl2)1/2
;
_chemical_formula_sum 'C27 H15.5 Cl F12 N2 O8 Rh2'
_chemical_formula_weight 965.18
_space_group_IT_number 62
_symmetry_cell_setting orthorhombic
_symmetry_space_group_name_Hall '-P 2ac 2n'
_symmetry_space_group_name_H-M 'P n m a'
_cell_angle_alpha 90.00
_cell_angle_beta 90.00
_cell_angle_gamma 90.00
_cell_formula_units_Z 4
_cell_length_a 16.3302(10)
_cell_length_b 24.7253(15)
_cell_length_c 8.7079(5)
_cell_measurement_temperature 173(2)
_cell_volume 3516.0(4)
_diffrn_ambient_temperature 173(2)
_exptl_crystal_density_diffrn 1.823
_cod_original_formula_sum 'C27 H15.50 Cl F12 N2 O8 Rh2'
_cod_database_code 7100056

loop_
_symmetry_equiv_pos_as_xyz
'x, y, z'
'-x+1/2, -y, z+1/2'
'-x, y+1/2, -z'
'x+1/2, -y+1/2, -z+1/2'
'-x, -y, -z'
'x-1/2, y, -z-1/2'
'x, -y-1/2, z'
'-x-1/2, y-1/2, z-1/2'

loop_
_atom_site_label
_atom_site_type_symbol
_atom_site_fract_x
_atom_site_fract_y
_atom_site_fract_z
_atom_site_U_iso_or_equiv
_atom_site_adp_type
_atom_site_occupancy
_atom_site_symmetry_multiplicity
_atom_site_calc_flag
_atom_site_refinement_flags
_atom_site_disorder_assembly
_atom_site_disorder_group
Rh1 Rh 0.02729(2) 0.960184(13) 0.93829(4) 0.02916(13) Uani 1 1 d . . .
O1 O -0.0884(2) 0.94291(14) 0.8680(4) 0.0386(7) Uani 1 1 d . A .
O2 O 0.0075(2) 0.91909(13) 1.1383(4) 0.0387(7) Uani 1 1 d . B .
O3 O 0.1395(2) 0.98211(14) 1.0198(4) 0.0407(8) Uani 1 1 d . . .
O4 O 0.0436(2) 1.00636(13) 0.7466(4) 0.0374(7) Uani 1 1 d . . .
N1 N 0.0759(3) 0.88749(15) 0.8253(5) 0.0395(9) Uani 1 1 d . . .
C1 C -0.1432(3) 0.9757(2) 0.9029(6) 0.0415(11) Uani 1 1 d . . .
C2 C -0.2291(4) 0.9605(3) 0.8426(9) 0.0676(19) Uani 1 1 d D A 1
F1 F -0.2850(8) 0.9591(7) 0.9530(14) 0.089(4) Uiso 0.40 1 d PD A 1
F2 F -0.2572(9) 1.0047(5) 0.7574(18) 0.079(3) Uiso 0.40 1 d PD A 1
F3 F -0.2317(6) 0.9158(4) 0.7613(14) 0.056(2) Uiso 0.40 1 d PD A 1
F1X F -0.2640(7) 0.9297(5) 0.9568(11) 0.071(3) Uiso 0.40 1 d PD A 2
F2X F -0.2783(8) 1.0028(4) 0.8265(19) 0.078(3) Uiso 0.40 1 d PD A 2
F3X F -0.2279(6) 0.9347(5) 0.7107(12) 0.067(3) Uiso 0.40 1 d PD A 2
F1Y F -0.2883(10) 0.9866(9) 0.914(2) 0.056(4) Uiso 0.20 1 d PD A 3
F2Y F -0.2289(16) 0.9811(11) 0.696(2) 0.088(7) Uiso 0.20 1 d PD A 3
F3Y F -0.2443(14) 0.9091(6) 0.836(3) 0.073(6) Uiso 0.20 1 d PD A 3
C3 C -0.0214(3) 0.9455(2) 1.2476(6) 0.0380(10) Uani 1 1 d . . .
C4 C -0.0287(5) 0.9146(3) 1.4004(8) 0.068(2) Uani 1 1 d D B 1
F4 F 0.0480(6) 0.9061(7) 1.4561(15) 0.074(4) Uiso 0.40 1 d PD B 1
F5 F -0.0582(8) 0.8638(4) 1.3762(12) 0.062(2) Uiso 0.40 1 d PD B 1
F6 F -0.0723(9) 0.9398(5) 1.5038(12) 0.045(3) Uiso 0.40 1 d PD B 1
F4X F 0.0479(7) 0.9247(7) 1.4758(17) 0.060(4) Uiso 0.30 1 d PD B 2
F5X F -0.0197(8) 0.8603(4) 1.3879(12) 0.039(2) Uiso 0.30 1 d PD B 2
F6X F -0.0891(8) 0.9267(6) 1.4866(17) 0.060(5) Uiso 0.30 1 d PD B 2
F4Y F 0.0207(12) 0.8749(8) 1.422(2) 0.091(5) Uiso 0.30 1 d PD B 3
F5Y F -0.1033(9) 0.8839(7) 1.3708(19) 0.082(4) Uiso 0.30 1 d PD B 3
F6Y F -0.0461(11) 0.9414(7) 1.5180(17) 0.067(5) Uiso 0.30 1 d PD B 3
C5 C 0.0964(3) 0.84843(17) 0.7692(5) 0.0347(9) Uani 1 1 d . . .
C6 C 0.1219(3) 0.79816(17) 0.6998(5) 0.0332(9) Uani 1 1 d . . .
C7 C 0.1702(3) 0.79825(19) 0.5684(6) 0.0410(11) Uani 1 1 d . . .
H7 H 0.1866 0.8315 0.5233 0.049 Uiso 1 1 calc R . .
C8 C 0.1943(6) 0.7500 0.5035(9) 0.0487(19) Uani 1 2 d S . .
H8 H 0.2276 0.7500 0.4141 0.058 Uiso 1 2 calc SR . .
C9 C 0.0974(4) 0.7500 0.7666(8) 0.0339(13) Uani 1 2 d S . .
H9 H 0.0645 0.7500 0.8565 0.041 Uiso 1 2 calc SR . .
C10 C 0.256(4) 0.3741(16) 0.622(5) 0.056(16) Uiso 0.13 1 d PD . 1
H10A H 0.2202 0.3832 0.5334 0.067 Uiso 0.13 1 calc PR . 1
H10B H 0.3016 0.4002 0.6250 0.067 Uiso 0.13 1 calc PR . 1
Cl1 Cl 0.2925(10) 0.3091(5) 0.6039(15) 0.050(3) Uiso 0.13 1 d PD . 1
Cl2 Cl 0.1997(8) 0.3768(5) 0.7930(13) 0.046(3) Uiso 0.13 1 d PD . 1
C10X C 0.279(3) 0.3797(11) 0.638(4) 0.030(9) Uiso 0.13 1 d PD C 2
H10C H 0.2656 0.4069 0.5580 0.036 Uiso 0.13 1 calc PR C 2
H10D H 0.3374 0.3830 0.6635 0.036 Uiso 0.13 1 calc PR C 2
Cl1X Cl 0.2593(11) 0.3160(7) 0.5679(18) 0.069(4) Uiso 0.13 1 d PD C 2
Cl2X Cl 0.2198(8) 0.3920(5) 0.8010(13) 0.047(3) Uiso 0.13 1 d PD C 2
C11 C 0.0994(16) 0.2500 0.003(3) 0.081(6) Uiso 0.50 2 d SPD . 1
H11 H 0.0981 0.2500 -0.1064 0.097 Uiso 0.50 2 calc SPR . 1
C12 C 0.1003(8) 0.2996(5) 0.077(2) 0.053(3) Uiso 0.50 1 d PD . 1
H12 H 0.0943 0.3329 0.0242 0.064 Uiso 0.50 1 calc PR . 1
C13 C 0.1103(11) 0.2967(6) 0.232(2) 0.078(5) Uiso 0.50 1 d PD . 1
H13 H 0.1152 0.3297 0.2877 0.094 Uiso 0.50 1 calc PR . 1
C14 C 0.114(2) 0.2500 0.313(4) 0.104(9) Uiso 0.50 2 d SPD . 1
H14 H 0.1185 0.2500 0.4216 0.125 Uiso 0.50 2 calc SPR . 1
C11X C 0.070(2) 0.2500 -0.074(3) 0.103(9) Uiso 0.50 2 d SPD . 2
H11X H 0.0535 0.2500 -0.1781 0.123 Uiso 0.50 2 calc SPR . 2
C12X C 0.0828(11) 0.2960(7) 0.004(2) 0.083(5) Uiso 0.50 1 d PD . 2
H12X H 0.0752 0.3292 -0.0489 0.100 Uiso 0.50 1 calc PR . 2
C13X C 0.1057(9) 0.2978(6) 0.154(2) 0.061(3) Uiso 0.50 1 d PD . 2
H13X H 0.1137 0.3315 0.2041 0.073 Uiso 0.50 1 calc PR . 2
C14X C 0.117(2) 0.2500 0.233(4) 0.104(10) Uiso 0.50 2 d SPD . 2
H14X H 0.1324 0.2500 0.3386 0.125 Uiso 0.50 2 calc SPR . 2
C15 C 0.3956(10) 0.2787(3) 0.6596(18) 0.124(5) Uiso 0.75 1 d PD . .
H15 H 0.4465 0.2954 0.6829 0.148 Uiso 0.75 1 calc PR . .
C16 C 0.3322(7) 0.3130(4) 0.6305(12) 0.071(3) Uiso 0.75 1 d PD . .
H16 H 0.3340 0.3514 0.6345 0.085 Uiso 0.75 1 calc PR . .
C17 C 0.2598(11) 0.2796(3) 0.592(2) 0.138(6) Uiso 0.75 1 d PD . .
H17 H 0.2105 0.2976 0.5650 0.165 Uiso 0.75 1 calc PR . .

loop_
_atom_site_aniso_label
_atom_site_aniso_U_11
_atom_site_aniso_U_22
_atom_site_aniso_U_33
_atom_site_aniso_U_23
_atom_site_aniso_U_13
_atom_site_aniso_U_12
Rh1 0.0330(2) 0.02296(19) 0.0315(2) -0.00303(12) 0.00057(13) 0.00010(12)
O1 0.0388(17) 0.0344(16) 0.0426(18) -0.0067(14) -0.0040(15) -0.0080(14)
O2 0.0513(19) 0.0292(16) 0.0358(17) 0.0026(13) 0.0038(15) 0.0027(14)
O3 0.0320(16) 0.0418(19) 0.0484(19) -0.0030(16) -0.0045(15) 0.0034(14)
O4 0.0458(18) 0.0337(16) 0.0326(16) -0.0008(14) 0.0060(14) -0.0017(14)
N1 0.052(2) 0.0227(18) 0.044(2) -0.0012(16) 0.0058(19) -0.0032(16)
C1 0.041(3) 0.044(3) 0.040(2) 0.000(2) -0.005(2) -0.007(2)
C2 0.050(3) 0.080(5) 0.073(5) -0.013(4) -0.005(3) -0.008(3)
C3 0.043(3) 0.035(2) 0.036(2) 0.001(2) -0.004(2) -0.005(2)
C4 0.107(6) 0.046(3) 0.051(3) 0.005(3) 0.019(4) -0.003(4)
C5 0.041(2) 0.024(2) 0.039(2) 0.0012(18) 0.0052(19) -0.0033(17)
C6 0.040(2) 0.0216(19) 0.038(2) -0.0023(17) 0.0004(19) 0.0008(17)
C7 0.058(3) 0.024(2) 0.042(3) 0.0034(18) 0.009(2) -0.004(2)
C8 0.073(5) 0.032(3) 0.041(4) 0.000 0.020(4) 0.000
C9 0.041(3) 0.028(3) 0.033(3) 0.000 0.008(3) 0.000

loop_
_geom_bond_atom_site_label_1
_geom_bond_atom_site_label_2
_geom_bond_distance
_geom_bond_site_symmetry_2
_geom_bond_publ_flag
Rh1 O1 2.031(3) . y
Rh1 O3 2.038(3) . y
Rh1 O4 2.040(3) . y
Rh1 O2 2.042(3) . y
Rh1 N1 2.197(4) . y
Rh1 Rh1 2.4137(6) 5_577 y
O1 C1 1.245(6) . ?
O2 C3 1.247(6) . ?
O3 C1 1.243(6) 5_577 ?
O4 C3 1.245(6) 5_577 ?
N1 C5 1.133(6) . ?
C1 O3 1.243(6) 5_577 ?
C1 C2 1.544(8) . ?
C2 F3 1.315(10) . ?
C2 F1 1.327(12) . ?
C2 F2 1.398(12) . ?
C3 O4 1.245(6) 5_577 ?
C3 C4 1.539(8) . ?
C4 F6 1.307(10) . ?
C4 F4 1.359(12) . ?
C4 F5 1.363(11) . ?
C5 C6 1.444(6) . ?
C6 C9 1.384(5) . ?
C6 C7 1.390(7) . ?
C7 C8 1.377(6) . ?
C7 H7 0.9500 . ?
C8 C7 1.377(6) 7_575 ?
C8 H8 0.9500 . ?
C9 C6 1.384(5) 7_575 ?
C9 H9 0.9500 . ?
C10 Cl1 1.72(3) . ?
C10 Cl2 1.75(3) . ?
C10 H10A 0.9900 . ?
C10 H10B 0.9900 . ?
C10X Cl1X 1.72(3) . ?
C10X Cl2X 1.74(3) . ?
C10X H10C 0.9900 . ?
C10X H10D 0.9900 . ?
C11 C12 1.387(18) . ?
C11 C12 1.387(18) 7_565 ?
C11 H11 0.9500 . ?
C12 C13 1.364(19) . ?
C12 H12 0.9500 . ?
C13 C14 1.35(2) . ?
C13 H13 0.9500 . ?
C14 C13 1.35(2) 7_565 ?
C14 H14 0.9500 . ?
C11X C12X 1.34(2) . ?
C11X C12X 1.34(2) 7_565 ?
C11X H11X 0.9500 . ?
C12X C13X 1.36(2) . ?
C12X H12X 0.9500 . ?
C13X C14X 1.38(2) . ?
C13X H13X 0.9500 . ?
C14X C13X 1.38(2) 7_565 ?
C14X H14X 0.9500 . ?
C15 C16 1.362(12) . ?
C15 C15 1.420(15) 7_565 ?
C15 H15 0.9500 . ?
C16 C17 1.482(13) . ?
C16 H16 0.9500 . ?
C17 C17 1.462(16) 7_565 ?
C17 H17 0.9500 . ?
